data_4508107
loop_
_publ_author_name
'Val, Cristina'
'Crespo, Abel'
'Yaziji, Vicente'
'Coelho, Alberto'
'Azuaje, Jhonny'
'El Maatougui, Abdelaziz'
'Carbajales, Carlos'
'Sotelo, Eddy'

_publ_section_title
;
 Three-Component Assembly of Structurally Diverse
 2-Aminopyrimidine-5-carbonitriles
;
_journal_issue 7
_journal_name_full 'ACS Combinatorial Science'
_journal_page_first 370
_journal_paper_doi 10.1021/co4000503
_journal_volume 15
_journal_year 2013
_chemical_compound_source 'synthesis as described'
_chemical_formula_moiety 'C19 H16 N4'
_chemical_formula_sum 'C19 H16 N4'
_chemical_formula_weight 300.36
_chemical_name_systematic
;
 ?
;
_space_group_IT_number 2
_symmetry_cell_setting triclinic
_symmetry_Int_Tables_number 2
_symmetry_space_group_name_Hall '-P 1'
_symmetry_space_group_name_H-M 'P -1'
_atom_sites_solution_hydrogens geom
_atom_sites_solution_primary direct
_atom_sites_solution_secondary difmap
_audit_creation_date 2009-05-12T11:29:20-00:00
_audit_creation_method 'WinGX routine CIF_UPDATE'
_cell_angle_alpha 103.154(10)
_cell_angle_beta 107.059(10)
_cell_angle_gamma 92.307(10)
_cell_formula_units_Z 4
_cell_length_a 8.7517(54)
_cell_length_b 13.6019(83)
_cell_length_c 14.2104(85)
_cell_measurement_reflns_used 875
_cell_measurement_temperature 110(2)
_cell_measurement_theta_max 26.09
_cell_measurement_theta_min 2.45
_cell_measurement_wavelength 0.71073
_cell_volume 1564.3(17)
_computing_cell_refinement "'BRUKER Smart"
_computing_data_collection "'BRUKER Smart"
_computing_data_reduction "'BRUKER Saint"
_computing_molecular_graphics 'Ortep-3 for Windows (Farrugia, 1997)'
_computing_publication_material 'WinGX publication routines (Farrugia, 1999)'
_computing_structure_refinement 'SHELXL-97 (Sheldrick, 1997)'
_computing_structure_solution 'SIR97  (Altomare et all, 1999)'
_diffrn_ambient_temperature 110(2)
_diffrn_measured_fraction_theta_full 0.995
_diffrn_measured_fraction_theta_max 0.995
_diffrn_measurement_device_type 'Smart-CCD-1000 BRUKER'
_diffrn_measurement_method 'omega scans'
_diffrn_radiation_monochromator graphite
_diffrn_radiation_probe x-ray
_diffrn_radiation_source 'fine-focus sealed tube'
_diffrn_radiation_type MoK\a
_diffrn_radiation_wavelength 0.7107
_diffrn_reflns_av_R_equivalents 0.0698
_diffrn_reflns_av_unetI/netI 0.0775
_diffrn_reflns_limit_h_max 10
_diffrn_reflns_limit_h_min -10
_diffrn_reflns_limit_k_max 16
_diffrn_reflns_limit_k_min -16
_diffrn_reflns_limit_l_max 17
_diffrn_reflns_limit_l_min 0
_diffrn_reflns_number 17137
_diffrn_reflns_theta_full 26.02
_diffrn_reflns_theta_max 26.02
_diffrn_reflns_theta_min 1.55
_exptl_absorpt_coefficient_mu 0.078
_exptl_absorpt_correction_T_max 0.995
_exptl_absorpt_correction_T_min 0.519
_exptl_absorpt_correction_type multi-scan
_exptl_absorpt_process_details 'BRUKER SADABS'
_exptl_crystal_colour colourless
_exptl_crystal_density_diffrn 1.275
_exptl_crystal_density_method 'not measured'
_exptl_crystal_description prism
_exptl_crystal_F_000 632
_exptl_crystal_size_max 0.29
_exptl_crystal_size_mid 0.2
_exptl_crystal_size_min 0.06
_refine_diff_density_max 0.294
_refine_diff_density_min -0.335
_refine_diff_density_rms 0.067
_refine_ls_extinction_method none
_refine_ls_goodness_of_fit_ref 0.973
_refine_ls_hydrogen_treatment mixed
_refine_ls_matrix_type full
_refine_ls_number_parameters 425
_refine_ls_number_reflns 6139
_refine_ls_number_restraints 0
_refine_ls_restrained_S_all 0.973
_refine_ls_R_factor_all 0.095
_refine_ls_R_factor_gt 0.059
_refine_ls_shift/su_max 0
_refine_ls_shift/su_mean 0
_refine_ls_structure_factor_coef Fsqd
_refine_ls_weighting_details 'calc w=1/[\s^2^(Fo^2^)+(0.1036P)^2^+0.2261P] where P=(Fo^2^+2Fc^2^)/3'
_refine_ls_weighting_scheme calc
_refine_ls_wR_factor_gt 0.1487
_refine_ls_wR_factor_ref 0.1747
_reflns_number_gt 4102
_reflns_number_total 6139
_reflns_threshold_expression >2\s(I)
_cod_data_source_file co4000503_si_002.cif
_cod_data_source_block es02yd1n
_cod_depositor_comments
;
The following automatic conversions were performed:
'_diffrn_radiation_monochromador' tag replaced with
'_diffrn_radiation_monochromator'.

Automatic conversion script
Id: cif_correct_tags 1440 2010-10-19 06:21:57Z saulius 
;
_cod_original_cell_volume 1564.3(16)
_cod_database_code 4508107

loop_
_space_group_symop_operation_xyz
'x, y, z'
'-x, -y, -z'

loop_
_atom_site_label
_atom_site_type_symbol
_atom_site_fract_x
_atom_site_fract_y
_atom_site_fract_z
_atom_site_U_iso_or_equiv
_atom_site_adp_type
_atom_site_occupancy
_atom_site_symmetry_multiplicity
_atom_site_calc_flag
_atom_site_refinement_flags
H21 H 0.281(3) 1.1217(18) 1.1544(17) 0.017(6) Uiso 1 1 d .
H51 H 0.255(3) 0.2729(19) 0.0533(18) 0.023(7) Uiso 1 1 d .
N1 N 0.2820(2) 0.93666(13) 0.98455(13) 0.0190(4) Uani 1 1 d .
C2 C 0.2946(2) 1.03565(16) 1.03174(16) 0.0180(5) Uani 1 1 d .
N3 N 0.3174(2) 1.11522(13) 0.99157(13) 0.0193(4) Uani 1 1 d .
C4 C 0.3274(2) 1.09223(16) 0.89793(16) 0.0186(5) Uani 1 1 d .
C5 C 0.3122(3) 0.99042(16) 0.84136(16) 0.0193(5) Uani 1 1 d .
C6 C 0.2901(2) 0.91349(16) 0.89038(16) 0.0185(5) Uani 1 1 d .
C7 C 0.2709(3) 0.80279(16) 0.84116(16) 0.0193(5) Uani 1 1 d .
C8 C 0.3533(3) 0.76020(17) 0.77402(17) 0.0235(5) Uani 1 1 d .
H8 H 0.4232 0.8028 0.7563 0.028 Uiso 1 1 calc R
C9 C 0.3334(3) 0.65616(18) 0.73329(18) 0.0274(5) Uani 1 1 d .
H9 H 0.3894 0.6280 0.6873 0.033 Uiso 1 1 calc R
C10 C 0.2335(3) 0.59293(18) 0.75869(18) 0.0291(6) Uani 1 1 d .
H10 H 0.2199 0.5217 0.7300 0.035 Uiso 1 1 calc R
C11 C 0.1527(3) 0.63437(17) 0.82654(19) 0.0278(6) Uani 1 1 d .
H11 H 0.0847 0.5910 0.8448 0.033 Uiso 1 1 calc R
C12 C 0.1705(3) 0.73784(17) 0.86759(17) 0.0234(5) Uani 1 1 d .
H12 H 0.1147 0.7653 0.9139 0.028 Uiso 1 1 calc R
C13 C 0.3599(3) 1.17992(16) 0.85739(17) 0.0213(5) Uani 1 1 d .
C14 C 0.4819(3) 1.25557(18) 0.91947(19) 0.0277(5) Uani 1 1 d .
H14 H 0.5411 1.2504 0.9856 0.033 Uiso 1 1 calc R
C15 C 0.5178(3) 1.33884(19) 0.8852(2) 0.0363(6) Uani 1 1 d .
H15 H 0.6031 1.3897 0.9274 0.044 Uiso 1 1 calc R
C16 C 0.4299(3) 1.34814(19) 0.7900(2) 0.0325(6) Uani 1 1 d .
H16 H 0.4537 1.4057 0.7671 0.039 Uiso 1 1 calc R
C17 C 0.3076(3) 1.27350(19) 0.7283(2) 0.0338(6) Uani 1 1 d .
H17 H 0.2473 1.2795 0.6628 0.041 Uiso 1 1 calc R
C18 C 0.2723(3) 1.18955(18) 0.76183(18) 0.0294(6) Uani 1 1 d .
H18 H 0.1877 1.1385 0.7191 0.035 Uiso 1 1 calc R
C19 C 0.3179(3) 0.96672(16) 0.73923(18) 0.0220(5) Uani 1 1 d .
N20 N 0.3201(3) 0.94816(15) 0.65689(16) 0.0325(5) Uani 1 1 d .
N21 N 0.2858(2) 1.05892(14) 1.12647(14) 0.0199(4) Uani 1 1 d .
C22 C 0.2602(3) 0.98196(16) 1.17866(16) 0.0208(5) Uani 1 1 d .
H22A H 0.2958 1.0126 1.2529 0.025 Uiso 1 1 calc R
H22B H 0.3265 0.9264 1.1649 0.025 Uiso 1 1 calc R
C23 C 0.0840(3) 0.93810(18) 1.14439(18) 0.0276(6) Uani 1 1 d .
H23A H 0.0175 0.9933 1.1553 0.041 Uiso 1 1 calc R
H23B H 0.0704 0.8898 1.1839 0.041 Uiso 1 1 calc R
H23C H 0.0507 0.9030 1.0720 0.041 Uiso 1 1 calc R
N31 N 0.2300(2) 0.45359(13) 0.22027(14) 0.0216(4) Uani 1 1 d .
C32 C 0.2454(3) 0.35717(16) 0.17653(17) 0.0210(5) Uani 1 1 d .
N33 N 0.2579(2) 0.27883(13) 0.22299(13) 0.0204(4) Uani 1 1 d .
C34 C 0.2715(3) 0.30300(16) 0.32101(16) 0.0195(5) Uani 1 1 d .
C35 C 0.2744(3) 0.40391(16) 0.37551(17) 0.0221(5) Uani 1 1 d .
C36 C 0.2406(3) 0.47708(16) 0.31836(17) 0.0204(5) Uani 1 1 d .
C37 C 0.2735(3) 0.21859(16) 0.37226(16) 0.0194(5) Uani 1 1 d .
C38 C 0.1277(3) 0.16190(17) 0.35566(17) 0.0249(5) Uani 1 1 d .
H38 H 0.0317 0.1758 0.3108 0.030 Uiso 1 1 calc R
C39 C 0.1229(3) 0.08526(18) 0.40459(18) 0.0290(6) Uani 1 1 d .
H39 H 0.0233 0.0472 0.3939 0.035 Uiso 1 1 calc R
C40 C 0.2625(3) 0.06403(18) 0.46889(18) 0.0310(6) Uani 1 1 d .
H40 H 0.2591 0.0112 0.5022 0.037 Uiso 1 1 calc R
C41 C 0.4077(3) 0.11993(19) 0.4848(2) 0.0357(6) Uani 1 1 d .
H41 H 0.5039 0.1051 0.5288 0.043 Uiso 1 1 calc R
C42 C 0.4132(3) 0.19730(18) 0.43696(19) 0.0297(6) Uani 1 1 d .
H42 H 0.5129 0.2358 0.4485 0.036 Uiso 1 1 calc R
C43 C 0.2066(3) 0.58075(16) 0.36024(17) 0.0233(5) Uani 1 1 d .
C44 C 0.1306(3) 0.59965(18) 0.43482(19) 0.0308(6) Uani 1 1 d .
H44 H 0.1057 0.5460 0.4625 0.037 Uiso 1 1 calc R
C45 C 0.0909(3) 0.69576(19) 0.4690(2) 0.0361(6) Uani 1 1 d .
H45 H 0.0383 0.7076 0.5196 0.043 Uiso 1 1 calc R
C46 C 0.1276(3) 0.77462(18) 0.42997(19) 0.0325(6) Uani 1 1 d .
H46 H 0.1020 0.8409 0.4544 0.039 Uiso 1 1 calc R
C47 C 0.2015(3) 0.75644(18) 0.35531(19) 0.0309(6) Uani 1 1 d .
H47 H 0.2255 0.8103 0.3277 0.037 Uiso 1 1 calc R
C48 C 0.2411(3) 0.66044(17) 0.32034(18) 0.0252(5) Uani 1 1 d .
H48 H 0.2919 0.6488 0.2689 0.030 Uiso 1 1 calc R
C49 C 0.3093(3) 0.42583(17) 0.48350(18) 0.0260(5) Uani 1 1 d .
N50 N 0.3431(3) 0.44076(15) 0.57071(16) 0.0386(6) Uani 1 1 d .
N51 N 0.2410(2) 0.33314(15) 0.07966(15) 0.0248(5) Uani 1 1 d .
C52 C 0.2057(3) 0.40194(17) 0.01248(17) 0.0270(5) Uani 1 1 d .
H52A H 0.2947 0.4074 -0.0165 0.032 Uiso 1 1 calc R
H52B H 0.1987 0.4705 0.0525 0.032 Uiso 1 1 calc R
C53 C 0.0508(4) 0.3656(2) -0.0724(2) 0.0504(8) Uani 1 1 d .
H53A H 0.0594 0.2993 -0.1144 0.076 Uiso 1 1 calc R
H53B H 0.0291 0.4146 -0.1144 0.076 Uiso 1 1 calc R
H53C H -0.0374 0.3590 -0.0440 0.076 Uiso 1 1 calc R

loop_
_atom_site_aniso_label
_atom_site_aniso_U_11
_atom_site_aniso_U_22
_atom_site_aniso_U_33
_atom_site_aniso_U_23
_atom_site_aniso_U_13
_atom_site_aniso_U_12
N1 0.0138(10) 0.0192(9) 0.0247(10) 0.0064(8) 0.0063(8) 0.0016(7)
C2 0.0092(10) 0.0191(11) 0.0261(12) 0.0078(9) 0.0045(9) -0.0001(8)
N3 0.0130(9) 0.0197(9) 0.0250(10) 0.0058(8) 0.0060(8) -0.0016(7)
C4 0.0079(10) 0.0234(11) 0.0248(12) 0.0089(9) 0.0037(9) -0.0001(9)
C5 0.0130(11) 0.0228(12) 0.0232(11) 0.0072(9) 0.0065(9) 0.0001(9)
C6 0.0081(10) 0.0212(11) 0.0261(12) 0.0071(9) 0.0044(9) -0.0011(9)
C7 0.0136(11) 0.0201(11) 0.0223(12) 0.0055(9) 0.0028(9) -0.0003(9)
C8 0.0166(12) 0.0262(12) 0.0277(12) 0.0061(10) 0.0078(10) 0.0000(10)
C9 0.0223(13) 0.0256(12) 0.0316(13) 0.0016(10) 0.0084(10) 0.0026(10)
C10 0.0215(13) 0.0206(12) 0.0394(15) -0.0003(10) 0.0070(11) -0.0020(10)
C11 0.0192(13) 0.0212(12) 0.0425(15) 0.0090(11) 0.0091(11) -0.0033(10)
C12 0.0140(11) 0.0255(12) 0.0303(13) 0.0067(10) 0.0068(10) 0.0012(9)
C13 0.0152(11) 0.0222(12) 0.0300(13) 0.0078(10) 0.0111(10) 0.0025(9)
C14 0.0222(13) 0.0284(13) 0.0332(13) 0.0126(11) 0.0064(10) -0.0018(10)
C15 0.0282(15) 0.0292(14) 0.0529(17) 0.0147(12) 0.0128(13) -0.0074(11)
C16 0.0311(15) 0.0309(14) 0.0495(16) 0.0234(12) 0.0226(13) 0.0074(11)
C17 0.0360(16) 0.0340(14) 0.0369(15) 0.0186(12) 0.0121(12) 0.0057(12)
C18 0.0291(14) 0.0275(13) 0.0331(14) 0.0117(11) 0.0086(11) 0.0021(11)
C19 0.0220(12) 0.0178(11) 0.0282(13) 0.0082(10) 0.0087(10) 0.0002(9)
N20 0.0432(14) 0.0292(11) 0.0275(12) 0.0093(9) 0.0129(10) 0.0037(10)
N21 0.0198(10) 0.0168(10) 0.0242(10) 0.0049(8) 0.0094(8) -0.0006(8)
C22 0.0195(12) 0.0200(11) 0.0253(12) 0.0080(9) 0.0090(10) 0.0010(9)
C23 0.0227(13) 0.0294(13) 0.0325(13) 0.0091(11) 0.0114(11) -0.0030(10)
N31 0.0164(10) 0.0199(10) 0.0295(11) 0.0067(8) 0.0089(8) -0.0005(8)
C32 0.0143(11) 0.0219(11) 0.0280(12) 0.0078(10) 0.0074(9) 0.0001(9)
N33 0.0172(10) 0.0202(9) 0.0241(10) 0.0062(8) 0.0067(8) 0.0001(8)
C34 0.0120(11) 0.0217(11) 0.0256(12) 0.0066(9) 0.0068(9) -0.0003(9)
C35 0.0224(12) 0.0190(11) 0.0261(12) 0.0046(9) 0.0102(10) 0.0009(9)
C36 0.0127(11) 0.0210(11) 0.0277(12) 0.0060(9) 0.0069(9) -0.0026(9)
C37 0.0209(12) 0.0186(11) 0.0203(11) 0.0040(9) 0.0089(9) 0.0024(9)
C38 0.0205(12) 0.0264(12) 0.0295(13) 0.0092(10) 0.0087(10) 0.0030(10)
C39 0.0275(14) 0.0293(13) 0.0349(14) 0.0107(11) 0.0149(11) -0.0003(11)
C40 0.0417(16) 0.0242(13) 0.0291(13) 0.0110(10) 0.0110(12) 0.0005(11)
C41 0.0323(15) 0.0284(14) 0.0401(15) 0.0139(11) -0.0022(12) 0.0025(11)
C42 0.0221(13) 0.0247(12) 0.0394(15) 0.0095(11) 0.0043(11) -0.0012(10)
C43 0.0205(12) 0.0208(12) 0.0270(12) 0.0050(10) 0.0058(10) 0.0008(9)
C44 0.0323(15) 0.0257(13) 0.0382(15) 0.0085(11) 0.0159(12) 0.0048(11)
C45 0.0413(17) 0.0300(14) 0.0394(15) 0.0036(12) 0.0192(13) 0.0112(12)
C46 0.0296(14) 0.0215(12) 0.0381(15) 0.0015(11) 0.0019(12) 0.0055(11)
C47 0.0285(14) 0.0212(12) 0.0380(14) 0.0102(11) 0.0013(11) 0.0007(10)
C48 0.0194(12) 0.0227(12) 0.0304(13) 0.0064(10) 0.0037(10) -0.0002(10)
C49 0.0327(14) 0.0179(11) 0.0300(14) 0.0061(10) 0.0131(11) 0.0020(10)
N50 0.0609(17) 0.0250(11) 0.0320(13) 0.0069(10) 0.0175(11) 0.0080(11)
N51 0.0324(12) 0.0184(10) 0.0262(11) 0.0067(9) 0.0121(9) 0.0027(9)
C52 0.0345(14) 0.0231(12) 0.0276(13) 0.0098(10) 0.0131(11) 0.0021(10)
C53 0.051(2) 0.0347(16) 0.0552(19) 0.0212(14) -0.0061(15) 0.0003(14)

loop_
_atom_type_symbol
_atom_type_description
_atom_type_scat_dispersion_real
_atom_type_scat_dispersion_imag
_atom_type_scat_source
C C 0.0033 0.0016 'International Tables Vol C Tables 4.2.6.8 and 6.1.1.4'
H H 0 0 'International Tables Vol C Tables 4.2.6.8 and 6.1.1.4'
N N 0.0061 0.0033 'International Tables Vol C Tables 4.2.6.8 and 6.1.1.4'

loop_
_geom_angle_atom_site_label_1
_geom_angle_atom_site_label_2
_geom_angle_atom_site_label_3
_geom_angle
C6 N1 C2 117.69(18)
N21 C2 N1 117.64(19)
N21 C2 N3 116.78(19)
N1 C2 N3 125.58(19)
C4 N3 C2 116.82(18)
N3 C4 C5 121.78(19)
N3 C4 C13 115.96(19)
C5 C4 C13 122.24(19)
C4 C5 C6 116.94(19)
C4 C5 C19 121.21(19)
C6 C5 C19 121.8(2)
N1 C6 C5 121.2(2)
N1 C6 C7 115.20(18)
C5 C6 C7 123.6(2)
C8 C7 C12 118.7(2)
C8 C7 C6 123.21(19)
C12 C7 C6 118.0(2)
C9 C8 C7 120.2(2)
C9 C8 H8 119.9
C7 C8 H8 119.9
C10 C9 C8 120.8(2)
C10 C9 H9 119.6
C8 C9 H9 119.6
C9 C10 C11 119.4(2)
C9 C10 H10 120.3
C11 C10 H10 120.3
C12 C11 C10 120.6(2)
C12 C11 H11 119.7
C10 C11 H11 119.7
C11 C12 C7 120.2(2)
C11 C12 H12 119.9
C7 C12 H12 119.9
C14 C13 C18 119.2(2)
C14 C13 C4 117.8(2)
C18 C13 C4 123.0(2)
C13 C14 C15 120.1(2)
C13 C14 H14 119.9
C15 C14 H14 119.9
C16 C15 C14 120.4(2)
C16 C15 H15 119.8
C14 C15 H15 119.8
C17 C16 C15 119.6(2)
C17 C16 H16 120.2
C15 C16 H16 120.2
C16 C17 C18 120.2(2)
C16 C17 H17 119.9
C18 C17 H17 119.9
C17 C18 C13 120.4(2)
C17 C18 H18 119.8
C13 C18 H18 119.8
N20 C19 C5 178.9(3)
C2 N21 C22 122.79(19)
C2 N21 H21 118.1(15)
C22 N21 H21 118.5(15)
N21 C22 C23 111.83(19)
N21 C22 H22A 109.2
C23 C22 H22A 109.3
N21 C22 H22B 109.2
C23 C22 H22B 109.2
H22A C22 H22B 107.9
C22 C23 H23A 109.5
C22 C23 H23B 109.5
H23A C23 H23B 109.5
C22 C23 H23C 109.5
H23A C23 H23C 109.5
H23B C23 H23C 109.5
C36 N31 C32 118.16(19)
N51 C32 N31 119.0(2)
N51 C32 N33 116.0(2)
N31 C32 N33 124.9(2)
C34 N33 C32 116.45(19)
N33 C34 C35 122.2(2)
N33 C34 C37 117.81(19)
C35 C34 C37 119.86(19)
C34 C35 C36 116.8(2)
C34 C35 C49 118.9(2)
C36 C35 C49 124.2(2)
N31 C36 C35 120.5(2)
N31 C36 C43 116.11(19)
C35 C36 C43 123.3(2)
C42 C37 C38 119.7(2)
C42 C37 C34 122.3(2)
C38 C37 C34 117.9(2)
C39 C38 C37 119.9(2)
C39 C38 H38 120
C37 C38 H38 120
C40 C39 C38 120.2(2)
C40 C39 H39 119.9
C38 C39 H39 119.9
C39 C40 C41 119.8(2)
C39 C40 H40 120.1
C41 C40 H40 120.1
C42 C41 C40 120.3(2)
C42 C41 H41 119.8
C40 C41 H41 119.8
C41 C42 C37 120.0(2)
C41 C42 H42 120
C37 C42 H42 120
C44 C43 C48 118.7(2)
C44 C43 C36 121.2(2)
C48 C43 C36 120.0(2)
C45 C44 C43 120.6(2)
C45 C44 H44 119.7
C43 C44 H44 119.7
C46 C45 C44 120.3(2)
C46 C45 H45 119.9
C44 C45 H45 119.9
C45 C46 C47 119.5(2)
C45 C46 H46 120.2
C47 C46 H46 120.2
C48 C47 C46 120.6(2)
C48 C47 H47 119.7
C46 C47 H47 119.7
C47 C48 C43 120.3(2)
C47 C48 H48 119.8
C43 C48 H48 119.8
N50 C49 C35 176.9(3)
C32 N51 C52 124.6(2)
C32 N51 H51 118.5(16)
C52 N51 H51 116.9(16)
N51 C52 C53 111.7(2)
N51 C52 H52A 109.3
C53 C52 H52A 109.3
N51 C52 H52B 109.3
C53 C52 H52B 109.3
H52A C52 H52B 107.9
C52 C53 H53A 109.5
C52 C53 H53B 109.5
H53A C53 H53B 109.5
C52 C53 H53C 109.5
H53A C53 H53C 109.5
H53B C53 H53C 109.5

loop_
_geom_bond_atom_site_label_1
_geom_bond_atom_site_label_2
_geom_bond_distance
N1 C6 1.327(3)
N1 C2 1.345(3)
C2 N21 1.337(3)
C2 N3 1.366(3)
N3 C4 1.325(3)
C4 C5 1.413(3)
C4 C13 1.489(3)
C5 C6 1.419(3)
C5 C19 1.430(3)
C6 C7 1.489(3)
C7 C8 1.397(3)
C7 C12 1.406(3)
C8 C9 1.384(3)
C8 H8 0.95
C9 C10 1.380(3)
C9 H9 0.95
C10 C11 1.390(3)
C10 H10 0.95
C11 C12 1.379(3)
C11 H11 0.95
C12 H12 0.95
C13 C14 1.387(3)
C13 C18 1.389(3)
C14 C15 1.389(3)
C14 H14 0.95
C15 C16 1.384(4)
C15 H15 0.95
C16 C17 1.380(4)
C16 H16 0.95
C17 C18 1.390(3)
C17 H17 0.95
C18 H18 0.95
C19 N20 1.146(3)
N21 C22 1.458(3)
N21 H21 0.86(2)
C22 C23 1.525(3)
C22 H22A 0.99
C22 H22B 0.99
C23 H23A 0.98
C23 H23B 0.98
C23 H23C 0.98
N31 C36 1.331(3)
N31 C32 1.348(3)
C32 N51 1.329(3)
C32 N33 1.368(3)
N33 C34 1.324(3)
C34 C35 1.409(3)
C34 C37 1.491(3)
C35 C36 1.410(3)
C35 C49 1.431(3)
C36 C43 1.479(3)
C37 C42 1.383(3)
C37 C38 1.393(3)
C38 C39 1.384(3)
C38 H38 0.95
C39 C40 1.381(4)
C39 H39 0.95
C40 C41 1.385(4)
C40 H40 0.95
C41 C42 1.383(3)
C41 H41 0.95
C42 H42 0.95
C43 C44 1.391(3)
C43 C48 1.393(3)
C44 C45 1.383(3)
C44 H44 0.95
C45 C46 1.382(4)
C45 H45 0.95
C46 C47 1.379(4)
C46 H46 0.95
C47 C48 1.383(3)
C47 H47 0.95
C48 H48 0.95
C49 N50 1.153(3)
N51 C52 1.463(3)
N51 H51 0.85(3)
C52 C53 1.501(4)
C52 H52A 0.99
C52 H52B 0.99
C53 H53A 0.98
C53 H53B 0.98
C53 H53C 0.98

loop_
_geom_torsion_atom_site_label_1
_geom_torsion_atom_site_label_2
_geom_torsion_atom_site_label_3
_geom_torsion_atom_site_label_4
_geom_torsion
C6 N1 C2 N21 179.79(19)
C6 N1 C2 N3 -1.0(3)
N21 C2 N3 C4 179.46(19)
N1 C2 N3 C4 0.2(3)
C2 N3 C4 C5 1.2(3)
C2 N3 C4 C13 -177.26(18)
N3 C4 C5 C6 -1.7(3)
C13 C4 C5 C6 176.60(19)
N3 C4 C5 C19 177.9(2)
C13 C4 C5 C19 -3.8(3)
C2 N1 C6 C5 0.3(3)
C2 N1 C6 C7 -178.35(18)
C4 C5 C6 N1 0.9(3)
C19 C5 C6 N1 -178.7(2)
C4 C5 C6 C7 179.50(19)
C19 C5 C6 C7 -0.1(3)
N1 C6 C7 C8 -144.8(2)
C5 C6 C7 C8 36.5(3)
N1 C6 C7 C12 32.0(3)
C5 C6 C7 C12 -146.6(2)
C12 C7 C8 C9 1.2(3)
C6 C7 C8 C9 178.0(2)
C7 C8 C9 C10 -0.5(4)
C8 C9 C10 C11 -0.4(4)
C9 C10 C11 C12 0.7(4)
C10 C11 C12 C7 0.0(4)
C8 C7 C12 C11 -0.9(3)
C6 C7 C12 C11 -177.9(2)
N3 C4 C13 C14 47.0(3)
C5 C4 C13 C14 -131.5(2)
N3 C4 C13 C18 -132.0(2)
C5 C4 C13 C18 49.6(3)
C18 C13 C14 C15 -1.3(4)
C4 C13 C14 C15 179.7(2)
C13 C14 C15 C16 1.4(4)
C14 C15 C16 C17 -0.9(4)
C15 C16 C17 C18 0.3(4)
C16 C17 C18 C13 -0.2(4)
C14 C13 C18 C17 0.7(4)
C4 C13 C18 C17 179.6(2)
N1 C2 N21 C22 -1.3(3)
N3 C2 N21 C22 179.40(19)
C2 N21 C22 C23 -79.0(3)
C36 N31 C32 N51 -177.6(2)
C36 N31 C32 N33 5.7(3)
N51 C32 N33 C34 176.3(2)
N31 C32 N33 C34 -6.9(3)
C32 N33 C34 C35 -0.6(3)
C32 N33 C34 C37 175.70(19)
N33 C34 C35 C36 8.3(3)
C37 C34 C35 C36 -167.9(2)
N33 C34 C35 C49 -172.3(2)
C37 C34 C35 C49 11.5(3)
C32 N31 C36 C35 2.9(3)
C32 N31 C36 C43 -174.05(19)
C34 C35 C36 N31 -9.5(3)
C49 C35 C36 N31 171.2(2)
C34 C35 C36 C43 167.3(2)
C49 C35 C36 C43 -12.1(4)
N33 C34 C37 C42 104.8(3)
C35 C34 C37 C42 -78.8(3)
N33 C34 C37 C38 -77.0(3)
C35 C34 C37 C38 99.3(3)
C42 C37 C38 C39 0.6(3)
C34 C37 C38 C39 -177.6(2)
C37 C38 C39 C40 -0.8(4)
C38 C39 C40 C41 0.3(4)
C39 C40 C41 C42 0.3(4)
C40 C41 C42 C37 -0.5(4)
C38 C37 C42 C41 0.0(4)
C34 C37 C42 C41 178.2(2)
N31 C36 C43 C44 145.2(2)
C35 C36 C43 C44 -31.7(3)
N31 C36 C43 C48 -30.5(3)
C35 C36 C43 C48 152.6(2)
C48 C43 C44 C45 -0.4(4)
C36 C43 C44 C45 -176.1(2)
C43 C44 C45 C46 -0.5(4)
C44 C45 C46 C47 1.1(4)
C45 C46 C47 C48 -0.9(4)
C46 C47 C48 C43 0.0(4)
C44 C43 C48 C47 0.6(4)
C36 C43 C48 C47 176.4(2)
N31 C32 N51 C52 -5.9(3)
N33 C32 N51 C52 171.1(2)
C32 N51 C52 C53 -114.4(3)
